data_1501873
loop_
_publ_author_name
'Tsui, Gavin Chit'
'Glenadel, Quentin'
'Lau, Chan'
'Lautens, Mark'

_publ_section_title
;
 Rhodium(I)-catalyzed addition of arylboronic acids to
 (benzyl-/arylsulfonyl)acetonitriles: efficient synthesis of
 (Z)-\b-sulfonylvinylamines and \b-keto sulfones.
;
_journal_issue 2
_journal_name_full 'Organic letters'
_journal_page_first 208
_journal_page_last 211
_journal_paper_doi 10.1021/ol102598p
_journal_volume 13
_journal_year 2011
_chemical_formula_moiety 'C16 H15 N O3 S'
_chemical_formula_sum 'C16 H15 N O3 S'
_chemical_formula_weight 301.35
_chemical_name_systematic
; 
 ? 
;
_space_group_IT_number 14
_symmetry_cell_setting monoclinic
_symmetry_space_group_name_Hall '-P 2ybc'
_symmetry_space_group_name_H-M 'P 1 21/c 1'
_atom_sites_solution_hydrogens geom
_atom_sites_solution_primary direct
_atom_sites_solution_secondary difmap
_audit_creation_method SHELXL-97
_cell_angle_alpha 90.00
_cell_angle_beta 105.525(3)
_cell_angle_gamma 90.00
_cell_formula_units_Z 4
_cell_length_a 13.2577(7)
_cell_length_b 7.3889(3)
_cell_length_c 15.0467(4)
_cell_measurement_reflns_used 7486
_cell_measurement_temperature 150(1)
_cell_measurement_theta_max 27.5
_cell_measurement_theta_min 2.6
_cell_volume 1420.19(10)
_computing_cell_refinement 'Denzo-SMN (Otwinowski & Minor, 1997)'
_computing_data_collection 'Collect (Nonius B.V., 1997-2002)'
_computing_data_reduction Denzo-SMN
_computing_molecular_graphics 'PLATON (Spek, 2009)'
_computing_publication_material 'SHELXTL V6.1'
_computing_structure_refinement 'SHELXTL V6.1 (Sheldrick, 2008)'
_computing_structure_solution 'SIR-92 (Altomare et al., 1994)'
_diffrn_ambient_temperature 150(1)
_diffrn_detector_area_resol_mean 9
_diffrn_measured_fraction_theta_full 0.980
_diffrn_measured_fraction_theta_max 0.980
_diffrn_measurement_device_type 'Nonius KappaCCD'
_diffrn_measurement_method '\f scans and \w scans with \k offsets'
_diffrn_radiation_monochromator graphite
_diffrn_radiation_source 'fine-focus sealed tube'
_diffrn_radiation_type MoK\a
_diffrn_radiation_wavelength 0.71073
_diffrn_reflns_av_R_equivalents 0.0621
_diffrn_reflns_av_sigmaI/netI 0.0640
_diffrn_reflns_limit_h_max 15
_diffrn_reflns_limit_h_min -15
_diffrn_reflns_limit_k_max 8
_diffrn_reflns_limit_k_min -8
_diffrn_reflns_limit_l_max 17
_diffrn_reflns_limit_l_min -17
_diffrn_reflns_number 8389
_diffrn_reflns_theta_full 25.00
_diffrn_reflns_theta_max 25.0
_diffrn_reflns_theta_min 2.81
_exptl_absorpt_coefficient_mu 0.237
_exptl_absorpt_correction_T_max 0.989
_exptl_absorpt_correction_T_min 0.877
_exptl_absorpt_correction_type multi-scan
_exptl_absorpt_process_details
;
multi-scan from symmetry-related measurements 
 Sortav (Blessing 1995)
;
_exptl_crystal_colour colourless
_exptl_crystal_density_diffrn 1.409
_exptl_crystal_density_method 'not measured'
_exptl_crystal_description needle
_exptl_crystal_F_000 632
_exptl_crystal_size_max 0.35
_exptl_crystal_size_mid 0.15
_exptl_crystal_size_min 0.12
_refine_diff_density_max 0.348
_refine_diff_density_min -0.368
_refine_diff_density_rms 0.073
_refine_ls_extinction_method none
_refine_ls_goodness_of_fit_ref 1.061
_refine_ls_hydrogen_treatment mixed
_refine_ls_matrix_type full
_refine_ls_number_parameters 197
_refine_ls_number_reflns 2445
_refine_ls_number_restraints 0
_refine_ls_restrained_S_all 1.061
_refine_ls_R_factor_all 0.1100
_refine_ls_R_factor_gt 0.0581
_refine_ls_shift/su_max 0.000
_refine_ls_shift/su_mean 0.000
_refine_ls_structure_factor_coef Fsqd
_refine_ls_weighting_details 'calc w=1/[\s^2^(Fo^2^)+(0.0931P)^2^+0.6733P] where P=(Fo^2^+2Fc^2^)/3'
_refine_ls_weighting_scheme calc
_refine_ls_wR_factor_gt 0.1400
_refine_ls_wR_factor_ref 0.1804
_reflns_number_gt 1500
_reflns_number_total 2445
_reflns_threshold_expression I>2\s(I)
_cod_data_source_file ol102598p_si_002.cif
_cod_data_source_block k1099
_cod_depositor_comments
;
The following automatic conversions were performed:

'_symmetry_cell_setting' value 'Monoclinic' changed to 'monoclinic'
according to /home/saulius/struct/CIF-dictionaries/cif_core.dic
dictionary named 'cif_core.dic' version 2.4.1 from 2010-06-29.

Automatic conversion script
Id: cif_fix_values 1715 2011-07-08 13:25:40Z adriana 
;
_cod_original_sg_symbol_H-M 'P 21/c'
_cod_database_code 1501873

loop_
_symmetry_equiv_pos_as_xyz
'x, y, z'
'-x, y+1/2, -z+1/2'
'-x, -y, -z'
'x, -y-1/2, z-1/2'

loop_
_atom_site_label
_atom_site_type_symbol
_atom_site_fract_x
_atom_site_fract_y
_atom_site_fract_z
_atom_site_U_iso_or_equiv
_atom_site_adp_type
_atom_site_occupancy
_atom_site_symmetry_multiplicity
_atom_site_calc_flag
_atom_site_refinement_flags
S1 S 0.27467(7) 0.10286(13) 0.41256(6) 0.0357(3) Uani 1 1 d .
O1 O -0.1545(2) 0.2667(4) -0.16152(17) 0.0485(8) Uani 1 1 d .
O2 O 0.2415(2) -0.0049(4) 0.47922(16) 0.0423(7) Uani 1 1 d .
O3 O 0.3086(2) 0.2865(3) 0.43665(16) 0.0423(7) Uani 1 1 d .
N1 N 0.2185(3) 0.3906(5) 0.2543(2) 0.0413(9) Uani 1 1 d .
H1N H 0.262(3) 0.407(5) 0.307(3) 0.050 Uiso 1 1 d .
H2N H 0.186(3) 0.491(6) 0.215(3) 0.050 Uiso 1 1 d .
C1 C 0.1774(3) 0.1030(5) 0.3116(2) 0.0344(9) Uani 1 1 d .
H1A H 0.1319 0.0015 0.2993 0.041 Uiso 1 1 calc R
C2 C 0.1604(3) 0.2373(5) 0.2478(2) 0.0353(9) Uani 1 1 d .
C3 C 0.0755(3) 0.2202(5) 0.1606(2) 0.0323(9) Uani 1 1 d .
C4 C -0.0184(3) 0.1343(5) 0.1587(3) 0.0386(10) Uani 1 1 d .
H4A H -0.0289 0.0857 0.2140 0.046 Uiso 1 1 calc R
C5 C -0.0973(3) 0.1187(5) 0.0769(2) 0.0366(9) Uani 1 1 d .
H5A H -0.1606 0.0582 0.0764 0.044 Uiso 1 1 calc R
C6 C -0.0833(3) 0.1919(5) -0.0047(2) 0.0357(9) Uani 1 1 d .
C7 C 0.0108(3) 0.2774(5) -0.0029(3) 0.0380(9) Uani 1 1 d .
H7A H 0.0212 0.3269 -0.0580 0.046 Uiso 1 1 calc R
C8 C 0.0889(3) 0.2906(5) 0.0785(2) 0.0368(9) Uani 1 1 d .
H8A H 0.1529 0.3486 0.0787 0.044 Uiso 1 1 calc R
C9 C -0.1680(3) 0.1882(5) -0.0933(3) 0.0374(9) Uani 1 1 d .
C10 C -0.2689(3) 0.0937(6) -0.0985(3) 0.0471(11) Uani 1 1 d .
H10A H -0.3079 0.0782 -0.1633 0.071 Uiso 1 1 calc R
H10B H -0.3105 0.1660 -0.0667 0.071 Uiso 1 1 calc R
H10C H -0.2546 -0.0252 -0.0690 0.071 Uiso 1 1 calc R
C11 C 0.3814(3) -0.0132(5) 0.3882(2) 0.0333(9) Uani 1 1 d .
C12 C 0.3820(3) -0.2007(5) 0.3900(3) 0.0443(10) Uani 1 1 d .
H12A H 0.3262 -0.2653 0.4039 0.053 Uiso 1 1 calc R
C13 C 0.4646(4) -0.2926(6) 0.3713(3) 0.0544(12) Uani 1 1 d .
H13A H 0.4671 -0.4210 0.3744 0.065 Uiso 1 1 calc R
C14 C 0.5441(3) -0.1978(6) 0.3481(3) 0.0490(11) Uani 1 1 d .
H14A H 0.5998 -0.2616 0.3336 0.059 Uiso 1 1 calc R
C15 C 0.5428(3) -0.0117(6) 0.3459(3) 0.0452(10) Uani 1 1 d .
H15A H 0.5977 0.0525 0.3303 0.054 Uiso 1 1 calc R
C16 C 0.4608(3) 0.0828(5) 0.3665(2) 0.0392(10) Uani 1 1 d .
H16A H 0.4597 0.2113 0.3656 0.047 Uiso 1 1 calc R

loop_
_atom_site_aniso_label
_atom_site_aniso_U_11
_atom_site_aniso_U_22
_atom_site_aniso_U_33
_atom_site_aniso_U_23
_atom_site_aniso_U_13
_atom_site_aniso_U_12
S1 0.0373(6) 0.0371(6) 0.0330(5) -0.0011(4) 0.0099(4) 0.0027(4)
O1 0.062(2) 0.0438(17) 0.0368(16) 0.0033(12) 0.0077(13) -0.0034(14)
O2 0.0451(17) 0.0490(17) 0.0355(14) 0.0042(12) 0.0156(12) 0.0032(13)
O3 0.0431(17) 0.0407(17) 0.0406(15) -0.0080(12) 0.0070(12) 0.0054(13)
N1 0.043(2) 0.038(2) 0.0400(19) 0.0056(15) 0.0051(15) -0.0050(17)
C1 0.033(2) 0.033(2) 0.037(2) 0.0019(16) 0.0099(17) -0.0013(17)
C2 0.035(2) 0.039(2) 0.035(2) -0.0005(17) 0.0145(17) 0.0057(18)
C3 0.036(2) 0.031(2) 0.033(2) -0.0027(15) 0.0141(16) 0.0031(17)
C4 0.040(2) 0.042(2) 0.036(2) 0.0073(17) 0.0127(18) 0.0041(19)
C5 0.033(2) 0.037(2) 0.041(2) 0.0047(17) 0.0136(17) 0.0028(18)
C6 0.040(2) 0.027(2) 0.038(2) -0.0001(16) 0.0073(17) 0.0068(18)
C7 0.046(3) 0.032(2) 0.038(2) -0.0005(16) 0.0160(18) -0.0008(19)
C8 0.038(2) 0.036(2) 0.039(2) 0.0008(17) 0.0141(18) 0.0026(18)
C9 0.044(3) 0.030(2) 0.038(2) -0.0006(17) 0.0098(18) 0.0061(18)
C10 0.040(2) 0.051(3) 0.047(2) -0.0014(19) 0.0045(19) 0.001(2)
C11 0.035(2) 0.036(2) 0.0272(19) -0.0006(15) 0.0062(15) 0.0022(17)
C12 0.048(3) 0.040(3) 0.047(2) 0.0004(18) 0.017(2) -0.002(2)
C13 0.057(3) 0.041(3) 0.066(3) -0.005(2) 0.017(2) 0.011(2)
C14 0.045(3) 0.059(3) 0.042(2) -0.005(2) 0.0087(19) 0.018(2)
C15 0.036(2) 0.057(3) 0.045(2) -0.002(2) 0.0154(18) -0.002(2)
C16 0.038(2) 0.038(2) 0.041(2) -0.0004(17) 0.0102(18) 0.0005(19)

loop_
_atom_type_symbol
_atom_type_description
_atom_type_scat_dispersion_real
_atom_type_scat_dispersion_imag
_atom_type_scat_source
C C 0.0033 0.0016 'International Tables Vol C Tables 4.2.6.8 and 6.1.1.4'
H H 0.0000 0.0000 'International Tables Vol C Tables 4.2.6.8 and 6.1.1.4'
N N 0.0061 0.0033 'International Tables Vol C Tables 4.2.6.8 and 6.1.1.4'
O O 0.0106 0.0060 'International Tables Vol C Tables 4.2.6.8 and 6.1.1.4'
S S 0.1246 0.1234 'International Tables Vol C Tables 4.2.6.8 and 6.1.1.4'

loop_
_geom_angle_atom_site_label_1
_geom_angle_atom_site_label_2
_geom_angle_atom_site_label_3
_geom_angle
O2 S1 O3 118.54(15)
O2 S1 C1 108.75(17)
O3 S1 C1 109.41(16)
O2 S1 C11 106.60(16)
O3 S1 C11 107.06(17)
C1 S1 C11 105.71(16)
C2 C1 S1 124.9(3)
C1 C2 N1 125.1(3)
C1 C2 C3 120.4(3)
N1 C2 C3 114.5(3)
C4 C3 C8 118.5(3)
C4 C3 C2 121.2(3)
C8 C3 C2 120.3(3)
C5 C4 C3 120.9(3)
C4 C5 C6 120.0(3)
C7 C6 C5 119.1(3)
C7 C6 C9 118.7(3)
C5 C6 C9 122.1(3)
C8 C7 C6 120.4(3)
C7 C8 C3 121.1(4)
O1 C9 C10 120.3(3)
O1 C9 C6 119.5(4)
C10 C9 C6 120.2(3)
C16 C11 C12 121.2(3)
C16 C11 S1 120.1(3)
C12 C11 S1 118.6(3)
C13 C12 C11 119.2(4)
C12 C13 C14 120.1(4)
C15 C14 C13 120.4(4)
C14 C15 C16 120.1(4)
C11 C16 C15 119.0(4)

loop_
_geom_bond_atom_site_label_1
_geom_bond_atom_site_label_2
_geom_bond_distance
S1 O2 1.438(3)
S1 O3 1.445(3)
S1 C1 1.709(4)
S1 C11 1.775(4)
O1 C9 1.233(4)
N1 C2 1.359(5)
C1 C2 1.357(5)
C2 C3 1.488(5)
C3 C4 1.391(5)
C3 C8 1.395(5)
C4 C5 1.390(5)
C5 C6 1.398(5)
C6 C7 1.392(5)
C6 C9 1.496(5)
C7 C8 1.380(5)
C9 C10 1.494(6)
C11 C16 1.379(5)
C11 C12 1.386(5)
C12 C13 1.381(6)
C13 C14 1.385(6)
C14 C15 1.375(6)
C15 C16 1.394(5)

loop_
_geom_hbond_atom_site_label_D
_geom_hbond_atom_site_label_H
_geom_hbond_atom_site_label_A
_geom_hbond_distance_DH
_geom_hbond_distance_HA
_geom_hbond_distance_DA
_geom_hbond_angle_DHA
_geom_hbond_site_symmetry_A
N1 H2N O1 0.97(4) 1.96(4) 2.906(4) 163(3) 3_565
N1 H1N O3 0.85(4) 2.09(4) 2.791(4) 140(4) .
